data_2014211
loop_
_publ_author_name
'Neil F. Curtis'
'Horst Puschman'

_publ_section_title
;
 A compound of a novel tetraaza-macrocycle with trinuclear
 tetracyanonickelate-bridged cations
;
_journal_issue 8
_journal_name_full 'Acta Crystallographica Section C'
_journal_page_first m410
_journal_page_last m413
_journal_paper_doi 10.1107/S0108270104015483
_journal_volume 60
_journal_year 2004
_chemical_formula_iupac
;
[Cu2 Ni (C N)4 (C15 H31 N5 O2)2 (H2 O)2] [Cu2 Ni (C N)4 (C15 H31 N5 O2)2]
[Ni (C N)4]2, 8H2 O
;
_chemical_formula_moiety 'C34 H66 Cu2 N14 Ni O6 2+, C34 H62 Cu2 N14 Ni O4 2+, 2C4 N4 Ni 2-, 8H2 O'
_chemical_formula_sum 'C76 H144 Cu4 N36 Ni4 O18'
_chemical_formula_weight 2339.23
_chemical_name_systematic
;
di-\m-cyano-1:2\k^2^C:N;1:3\k^2^C:N-tetracyano-1\k^4^N-bis(13-ethyl-5,7,7-
trimethyl-13-nitro-1,4,8,11-tetraazacyclotetradec-4-ene)-
2\k^4^N^1^,N^4^,N^8^,N^11^;3\k^4^N^1^,N^4^,N^8^,N^11^-dicopper(II)nickel(II)
diaqua-1,3\k^2^O-di-\m-cyano-1:2\k^2^C:N;1:3\k^2^C:N-tetracyano-1\k^4^N-
bis(13-ethyl-5,7,7-trimethyl-13-nitro-1,4,8,11-tetraazacyclotetradec-4-ene)-
2\k^4^N^1^,N^4^,N^8^,N^11^;3\k^4^N^1^,N^4^,N^8^,N^11^-dicopper(II)nickel(II)
bis[tetracyanonickelate(II)] octahydrate
;
_space_group_IT_number 2
_symmetry_cell_setting triclinic
_symmetry_space_group_name_Hall '-P 1'
_symmetry_space_group_name_H-M 'P -1'
_atom_sites_solution_hydrogens geom
_atom_sites_solution_primary direct
_atom_sites_solution_secondary difmap
_audit_creation_method SHELXL-97
_cell_angle_alpha 70.1540(10)
_cell_angle_beta 78.1650(10)
_cell_angle_gamma 81.2900(10)
_cell_formula_units_Z 1
_cell_length_a 11.7497(2)
_cell_length_b 14.0540(3)
_cell_length_c 17.9014(4)
_cell_measurement_reflns_used 7862
_cell_measurement_temperature 120(2)
_cell_measurement_theta_max 29.267
_cell_measurement_theta_min 2.250
_cell_volume 2710.63(10)
_computing_cell_refinement SMART
_computing_data_collection 'SMART (Bruker, 1997)'
_computing_data_reduction 'SAINT (Bruker, 2001)'
_computing_molecular_graphics 'ORTEP-3.2 (Farrugia, 1997)'
_computing_publication_material SHELXTL
_computing_structure_refinement SHELXTL
_computing_structure_solution 'SHELXTL (Bruker, 1997)'
_diffrn_ambient_temperature 120(2)
_diffrn_detector_area_resol_mean 8
_diffrn_measured_fraction_theta_full 0.996
_diffrn_measured_fraction_theta_max 0.908
_diffrn_measurement_device_type 'SMART 1K CCD area detector'
_diffrn_measurement_method '\w scans'
_diffrn_radiation_monochromator graphite
_diffrn_radiation_source 'fine-focus sealed tube'
_diffrn_radiation_type MoK\a
_diffrn_radiation_wavelength 0.71073
_diffrn_reflns_av_R_equivalents 0.0339
_diffrn_reflns_av_sigmaI/netI 0.0613
_diffrn_reflns_limit_h_max 15
_diffrn_reflns_limit_h_min -15
_diffrn_reflns_limit_k_max 19
_diffrn_reflns_limit_k_min -19
_diffrn_reflns_limit_l_max 23
_diffrn_reflns_limit_l_min -24
_diffrn_reflns_number 22241
_diffrn_reflns_theta_full 25.00
_diffrn_reflns_theta_max 29.1
_diffrn_reflns_theta_min 1.23
_exptl_absorpt_coefficient_mu 1.522
_exptl_absorpt_correction_T_max 0.885
_exptl_absorpt_correction_T_min 0.538
_exptl_absorpt_correction_type multi-scan
_exptl_absorpt_process_details
;
(SADABS; Bruker, 2001)
R(int)=0.0470 before correction
;
_exptl_crystal_colour purple
_exptl_crystal_density_diffrn 1.431
_exptl_crystal_density_method 'not measured'
_exptl_crystal_description plate
_exptl_crystal_F_000 1220
_exptl_crystal_size_max 0.35
_exptl_crystal_size_mid 0.35
_exptl_crystal_size_min 0.08
_refine_diff_density_max 1.405
_refine_diff_density_min -0.734
_refine_ls_extinction_method none
_refine_ls_goodness_of_fit_ref 1.048
_refine_ls_hydrogen_treatment mixed
_refine_ls_matrix_type full
_refine_ls_number_parameters 666
_refine_ls_number_reflns 14372
_refine_ls_number_restraints 15
_refine_ls_restrained_S_all 1.048
_refine_ls_R_factor_all 0.1007
_refine_ls_R_factor_gt 0.0628
_refine_ls_shift/su_max 0.006
_refine_ls_shift/su_mean 0.000
_refine_ls_structure_factor_coef Fsqd
_refine_ls_weighting_details 'calc w=1/[\s^2^(Fo^2^)+(0.0668P)^2^+5.1175P] where P=(Fo^2^+2Fc^2^)/3'
_refine_ls_weighting_scheme calc
_refine_ls_wR_factor_gt 0.1432
_refine_ls_wR_factor_ref 0.1622
_reflns_number_gt 9857
_reflns_number_total 14372
_reflns_threshold_expression I>2\s(I)
_cod_data_source_file na1674.cif
_cod_data_source_block I
_cod_original_cell_volume 2710.60(10)
_cod_original_sg_symbol_H-M P-1
_cod_database_code 2014211
_cod_database_fobs_code 2014211

loop_
_symmetry_equiv_pos_as_xyz
'x, y, z'
'-x, -y, -z'

loop_
_atom_site_label
_atom_site_fract_x
_atom_site_fract_y
_atom_site_fract_z
_atom_site_U_iso_or_equiv
_atom_site_adp_type
_atom_site_calc_flag
_atom_site_refinement_flags
_atom_site_occupancy
_atom_site_disorder_assembly
_atom_site_disorder_group
_atom_site_type_symbol
Cu1A 0.51585(4) 0.65895(3) 0.23611(3) 0.02303(11) Uani d . 1 . . Cu
N1A 0.3381(3) 0.6770(2) 0.2623(2) 0.0259(7) Uani d . 1 . . N
H1A 0.3127 0.6170 0.2967 0.031 Uiso calc R 1 . . H
N4A 0.5137(3) 0.7137(3) 0.3259(2) 0.0355(8) Uani d . 1 . . N
N8A 0.6877(3) 0.6078(3) 0.2270(2) 0.0316(8) Uani d . 1 . . N
H8A 0.7206 0.6564 0.1829 0.038 Uiso calc R 1 . . H
N11A 0.5031(3) 0.5711(2) 0.17031(19) 0.0232(6) Uani d . 1 . . N
H11A 0.4750 0.5125 0.2054 0.028 Uiso calc R 1 . . H
N17A 0.2472(3) 0.5344(3) 0.1980(2) 0.0303(7) Uani d . 1 . . N
C2A 0.3118(4) 0.7529(3) 0.3059(3) 0.0360(10) Uani d . 1 . . C
H2A 0.2310 0.7525 0.3324 0.043 Uiso calc R 1 . . H
H2B 0.3238 0.8204 0.2682 0.043 Uiso calc R 1 . . H
C3A 0.3928(4) 0.7256(4) 0.3681(3) 0.0400(11) Uani d . 1 . . C
H3A 0.3850 0.7788 0.3923 0.048 Uiso calc R 1 . . H
H3B 0.3732 0.6627 0.4103 0.048 Uiso calc R 1 . . H
C5A 0.6043(5) 0.7166(4) 0.3564(3) 0.0481(12) Uani d . 1 . . C
C6A 0.7245(4) 0.7033(4) 0.3093(3) 0.0468(12) Uani d . 1 . . C
H6A 0.7818 0.7063 0.3404 0.056 Uiso calc R 1 . . H
H6B 0.7331 0.7602 0.2599 0.056 Uiso calc R 1 . . H
C7A 0.7534(5) 0.6051(5) 0.2876(4) 0.0521(14) Uani d . 1 . . C
C9A 0.7008(4) 0.5189(3) 0.1980(3) 0.0316(9) Uani d . 1 . . C
H9A 0.6769 0.4591 0.2422 0.038 Uiso calc R 1 . . H
H9B 0.7817 0.5055 0.1755 0.038 Uiso calc R 1 . . H
C10A 0.6247(3) 0.5438(3) 0.1343(3) 0.0313(9) Uani d . 1 . . C
H10A 0.6526 0.6003 0.0883 0.038 Uiso calc R 1 . . H
H10B 0.6266 0.4856 0.1164 0.038 Uiso calc R 1 . . H
C12A 0.4256(3) 0.6120(3) 0.1093(2) 0.0272(8) Uani d . 1 . . C
H12A 0.4295 0.5636 0.0808 0.033 Uiso calc R 1 . . H
H12B 0.4544 0.6741 0.0704 0.033 Uiso calc R 1 . . H
C13A 0.2975(3) 0.6348(3) 0.1435(2) 0.0272(8) Uani d . 1 . . C
C14A 0.2764(3) 0.7086(3) 0.1926(3) 0.0293(9) Uani d . 1 . . C
H14A 0.3002 0.7743 0.1571 0.035 Uiso calc R 1 . . H
H14B 0.1933 0.7172 0.2117 0.035 Uiso calc R 1 . . H
C51A 0.5990(6) 0.7505(6) 0.4274(4) 0.074(2) Uani d . 1 . . C
H51A 0.5207 0.7493 0.4566 0.111 Uiso calc R 1 . . H
H51B 0.6222 0.8183 0.4096 0.111 Uiso calc R 1 . . H
H51C 0.6508 0.7057 0.4619 0.111 Uiso calc R 1 . . H
C71A 0.8848(5) 0.5850(6) 0.2652(4) 0.0654(18) Uani d . 1 . . C
H71A 0.9014 0.5263 0.2474 0.098 Uiso calc R 1 . . H
H71B 0.9211 0.5730 0.3114 0.098 Uiso calc R 1 . . H
H71C 0.9148 0.6428 0.2227 0.098 Uiso calc R 1 . . H
C72A 0.7108(8) 0.5134(6) 0.3658(4) 0.090(3) Uani d . 1 . . C
H72A 0.6275 0.5225 0.3805 0.136 Uiso calc R 1 . . H
H72B 0.7473 0.5122 0.4095 0.136 Uiso calc R 1 . . H
H72C 0.7319 0.4504 0.3545 0.136 Uiso calc R 1 . . H
C15A 0.2225(4) 0.6784(3) 0.0753(3) 0.0347(9) Uani d . 1 . . C
H15A 0.1409 0.6809 0.0998 0.042 Uiso calc R 1 . . H
H15B 0.2407 0.7477 0.0457 0.042 Uiso calc R 1 . . H
C16A 0.2383(4) 0.6202(4) 0.0155(3) 0.0398(11) Uani d . 1 . . C
H16A 0.3143 0.6283 -0.0169 0.060 Uiso calc R 1 . . H
H16B 0.1798 0.6460 -0.0185 0.060 Uiso calc R 1 . . H
H16C 0.2308 0.5494 0.0442 0.060 Uiso calc R 1 . . H
O18A 0.1574(3) 0.5370(3) 0.2445(2) 0.0469(9) Uani d . 1 . . O
O19A 0.3001(3) 0.4555(2) 0.1910(3) 0.0598(11) Uani d . 1 . . O
Ni5 0.5000 1.0000 0.0000 0.02336(15) Uani d S 1 . . Ni
N55 0.5351(3) 0.8009(2) 0.1318(2) 0.0311(8) Uani d . 1 . . N
N56 0.7477(3) 1.0469(3) -0.0123(3) 0.0437(10) Uani d . 1 . . N
C55 0.5245(3) 0.8761(3) 0.0810(2) 0.0258(8) Uani d . 1 . . C
C56 0.6528(4) 1.0292(3) -0.0074(2) 0.0297(9) Uani d . 1 . . C
Cu1B 0.09397(4) 0.18678(4) 0.25244(3) 0.02937(13) Uani d . 1 . . Cu
N1B 0.2299(3) 0.2477(3) 0.2668(2) 0.0289(7) Uani d . 1 . . N
H1B 0.2285 0.3131 0.2334 0.035 Uiso calc R 1 . . H
N4B 0.0107(4) 0.2139(3) 0.3526(2) 0.0388(9) Uani d . 1 . . N
N8B -0.0399(3) 0.1284(3) 0.2332(2) 0.0373(8) Uani d . 1 . . N
H8B -0.0212 0.0602 0.2525 0.045 Uiso calc R 1 . . H
N11B 0.1758(3) 0.1839(3) 0.1419(2) 0.0300(7) Uani d . 1 . . N
H11B 0.1701 0.2487 0.1077 0.036 Uiso calc R 1 . . H
C2B 0.2048(4) 0.2517(3) 0.3513(3) 0.0341(9) Uani d . 1 . . C
H2C 0.2504 0.3009 0.3559 0.041 Uiso calc R 1 . . H
H2D 0.2258 0.1858 0.3884 0.041 Uiso calc R 1 . . H
C3B 0.0763(4) 0.2817(4) 0.3717(3) 0.0417(11) Uani d . 1 . . C
H3C 0.0558 0.2752 0.4285 0.050 Uiso calc R 1 . . H
H3D 0.0575 0.3518 0.3406 0.050 Uiso calc R 1 . . H
C5B -0.0948(4) 0.1919(4) 0.3884(3) 0.0422(11) Uani d . 1 . . C
C6B -0.1509(5) 0.1167(4) 0.3657(3) 0.0489(13) Uani d . 1 . . C
H6C -0.2295 0.1106 0.3960 0.059 Uiso calc R 1 . . H
H6D -0.1077 0.0508 0.3834 0.059 Uiso calc R 1 . . H
C7B -0.1583(4) 0.1412(4) 0.2763(3) 0.0456(12) Uani d . 1 . . C
C9B -0.0222(4) 0.1486(4) 0.1444(3) 0.0387(10) Uani d . 1 . . C
H9C -0.0692 0.1068 0.1318 0.046 Uiso calc R 1 . . H
H9D -0.0449 0.2193 0.1173 0.046 Uiso calc R 1 . . H
C10B 0.1040(4) 0.1237(3) 0.1175(3) 0.0339(9) Uani d . 1 . . C
H10C 0.1196 0.1394 0.0595 0.041 Uiso calc R 1 . . H
H10D 0.1247 0.0517 0.1417 0.041 Uiso calc R 1 . . H
C12B 0.2997(4) 0.1465(3) 0.1334(3) 0.0336(9) Uani d . 1 . . C
H12C 0.3280 0.1557 0.0767 0.040 Uiso calc R 1 . . H
H12D 0.3051 0.0740 0.1615 0.040 Uiso calc R 1 . . H
C13B 0.3825(4) 0.1929(3) 0.1630(3) 0.0313(9) Uani d . 1 . . C
C14B 0.3471(4) 0.1995(3) 0.2486(3) 0.0316(9) Uani d . 1 . . C
H14C 0.3524 0.1312 0.2864 0.038 Uiso calc R 1 . . H
H14D 0.4032 0.2368 0.2576 0.038 Uiso calc R 1 . . H
C15B 0.5068(4) 0.1368(4) 0.1545(3) 0.0447(11) Uani d . 1 . . C
H15F 0.5320 0.1397 0.0987 0.054 Uiso calc R 1 . . H
H15G 0.5603 0.1725 0.1677 0.054 Uiso calc R 1 . . H
C16B 0.5147(5) 0.0253(4) 0.2079(4) 0.0500(13) Uani d . 1 . . C
H16D 0.4573 -0.0094 0.1986 0.075 Uiso calc R 1 . . H
H16E 0.5005 0.0220 0.2635 0.075 Uiso calc R 1 . . H
H16F 0.5912 -0.0063 0.1951 0.075 Uiso calc R 1 . . H
C51B -0.1626(5) 0.2302(5) 0.4549(4) 0.0696(19) Uani d . 1 . . C
H51D -0.1264 0.2860 0.4566 0.104 Uiso calc R 1 . . H
H51E -0.1637 0.1766 0.5054 0.104 Uiso calc R 1 . . H
H51F -0.2412 0.2524 0.4452 0.104 Uiso calc R 1 . . H
C71B -0.2370(5) 0.0675(4) 0.2707(4) 0.0538(14) Uani d . 1 . . C
H71D -0.2042 -0.0010 0.2926 0.081 Uiso calc R 1 . . H
H71E -0.2430 0.0806 0.2154 0.081 Uiso calc R 1 . . H
H71F -0.3132 0.0765 0.3008 0.081 Uiso calc R 1 . . H
C72B -0.2114(5) 0.2517(4) 0.2413(4) 0.0613(15) Uani d . 1 . . C
H72D -0.2231 0.2635 0.1873 0.092 Uiso calc R 1 . . H
H72E -0.1590 0.2981 0.2411 0.092 Uiso calc R 1 . . H
H72F -0.2849 0.2621 0.2739 0.092 Uiso calc R 1 . . H
N17B 0.3986(3) 0.3035(3) 0.1073(2) 0.0364(8) Uani d . 1 . . N
O19B 0.3262(4) 0.3450(3) 0.0628(2) 0.0553(10) Uani d . 1 . . O
O18B 0.4805(3) 0.3460(3) 0.1104(2) 0.0518(9) Uani d . 1 . . O
O10 0.1759(3) 0.0153(3) 0.3044(2) 0.0500(9) Uani d D 1 . . O
H10E 0.215(4) -0.006(4) 0.342(3) 0.060 Uiso d D 1 . . H
H10F 0.127(4) -0.029(3) 0.317(3) 0.060 Uiso d D 1 . . H
Ni6 0.0000 0.5000 0.0000 0.02634(16) Uani d S 1 . . Ni
N65 0.0374(4) 0.3807(3) 0.1702(2) 0.0395(9) Uani d . 1 . . N
N66 0.1233(3) 0.3209(3) -0.0505(2) 0.0380(9) Uani d . 1 . . N
C65 0.0219(4) 0.4272(3) 0.1060(3) 0.0296(8) Uani d . 1 . . C
C66 0.0769(4) 0.3893(3) -0.0320(3) 0.0300(9) Uani d . 1 . . C
Ni7 1.5000 0.0000 0.5000 0.02809(17) Uani d S 1 . . Ni
N75 1.3252(5) -0.0362(4) 0.4144(3) 0.0727(17) Uani d . 1 . . N
N76 1.5201(4) 0.2129(3) 0.3831(2) 0.0404(9) Uani d . 1 . . N
C75 1.3917(5) -0.0218(3) 0.4474(3) 0.0455(12) Uani d . 1 . . C
C76 1.5120(4) 0.1317(3) 0.4271(3) 0.0335(9) Uani d . 1 . . C
Ni8 0.0000 -0.5000 0.5000 0.03084(18) Uani d S 1 . . Ni
N85 0.2488(4) -0.5019(3) 0.4135(3) 0.0525(11) Uani d . 1 . . N
N86 -0.0354(4) -0.2762(3) 0.4102(3) 0.0512(11) Uani d . 1 . . N
C85 0.1545(4) -0.5016(4) 0.4466(3) 0.0377(10) Uani d . 1 . . C
C86 -0.0221(4) -0.3605(4) 0.4439(3) 0.0381(10) Uani d . 1 . . C
O11 0.8374(3) 0.8482(3) 0.1108(2) 0.0472(8) Uani d D 1 . . O
H11E 0.841(5) 0.797(2) 0.096(3) 0.057 Uiso d D 1 . . H
H11F 0.808(5) 0.899(3) 0.078(3) 0.057 Uiso d D 1 . . H
O12 0.0259(4) -0.0996(3) 0.2857(2) 0.0486(9) Uani d D 1 . . O
H12E 0.025(5) -0.108(4) 0.2417(17) 0.058 Uiso d D 1 . . H
H12F -0.001(5) -0.147(3) 0.325(2) 0.058 Uiso d D 1 . . H
O13 0.0452(3) -0.1146(3) 0.1370(2) 0.0549(10) Uani d D 1 . . O
H13E -0.015(3) -0.113(5) 0.118(3) 0.066 Uiso d D 1 . . H
H13F 0.098(3) -0.096(5) 0.098(2) 0.066 Uiso d D 1 . . H
O14 0.4609(4) 0.4265(3) 0.3287(3) 0.0643(12) Uani d D 1 . . O
H14E 0.482(5) 0.3659(19) 0.345(4) 0.077 Uiso d D 1 . . H
H14F 0.395(3) 0.433(4) 0.353(4) 0.077 Uiso d D 1 . . H

loop_
_atom_site_aniso_label
_atom_site_aniso_U_11
_atom_site_aniso_U_22
_atom_site_aniso_U_33
_atom_site_aniso_U_12
_atom_site_aniso_U_13
_atom_site_aniso_U_23
Cu1A 0.0241(2) 0.0199(2) 0.0228(2) 0.00072(17) -0.00397(18) -0.00506(17)
N1A 0.0251(16) 0.0198(15) 0.0314(17) -0.0009(12) -0.0009(13) -0.0089(13)
N4A 0.034(2) 0.044(2) 0.0325(19) -0.0004(16) -0.0062(16) -0.0184(17)
N8A 0.0308(18) 0.0321(18) 0.0337(19) 0.0069(14) -0.0137(15) -0.0121(15)
N11A 0.0218(15) 0.0192(15) 0.0245(16) -0.0018(12) -0.0025(12) -0.0024(12)
N17A 0.0271(18) 0.0245(17) 0.0378(19) -0.0071(14) -0.0061(15) -0.0055(14)
C2A 0.029(2) 0.034(2) 0.050(3) -0.0006(17) -0.0005(19) -0.024(2)
C3A 0.036(2) 0.048(3) 0.043(3) -0.005(2) 0.003(2) -0.030(2)
C5A 0.046(3) 0.062(3) 0.048(3) 0.001(2) -0.010(2) -0.034(3)
C6A 0.037(3) 0.069(3) 0.050(3) 0.005(2) -0.018(2) -0.037(3)
C7A 0.041(3) 0.069(4) 0.059(3) 0.018(3) -0.019(2) -0.040(3)
C9A 0.028(2) 0.030(2) 0.032(2) 0.0047(16) -0.0019(17) -0.0081(17)
C10A 0.024(2) 0.037(2) 0.032(2) 0.0014(17) -0.0007(16) -0.0148(18)
C12A 0.029(2) 0.0234(19) 0.029(2) -0.0060(15) -0.0076(16) -0.0044(15)
C13A 0.028(2) 0.0204(18) 0.030(2) -0.0044(15) -0.0038(16) -0.0032(15)
C14A 0.0238(19) 0.0200(18) 0.042(2) -0.0008(15) -0.0061(17) -0.0075(17)
C51A 0.062(4) 0.117(6) 0.072(4) 0.016(4) -0.024(3) -0.070(4)
C71A 0.040(3) 0.112(5) 0.064(4) 0.029(3) -0.030(3) -0.056(4)
C72A 0.129(7) 0.085(5) 0.054(4) 0.035(5) -0.038(4) -0.023(4)
C15A 0.033(2) 0.031(2) 0.038(2) -0.0042(17) -0.0109(18) -0.0038(18)
C16A 0.037(2) 0.045(3) 0.042(3) -0.008(2) -0.014(2) -0.013(2)
O18A 0.0382(18) 0.0399(18) 0.059(2) -0.0161(15) 0.0117(16) -0.0170(16)
O19A 0.045(2) 0.0256(17) 0.095(3) -0.0104(15) 0.013(2) -0.0122(18)
Ni5 0.0273(4) 0.0142(3) 0.0243(3) -0.0034(3) -0.0017(3) -0.0014(3)
N55 0.0341(19) 0.0213(16) 0.0354(19) -0.0087(14) -0.0093(15) -0.0012(14)
N56 0.035(2) 0.0290(19) 0.061(3) -0.0063(16) -0.0079(19) -0.0048(18)
C55 0.0242(19) 0.0217(18) 0.031(2) -0.0058(14) -0.0044(16) -0.0058(16)
C56 0.038(2) 0.0155(18) 0.030(2) -0.0008(16) -0.0045(17) -0.0006(15)
Cu1B 0.0320(3) 0.0313(3) 0.0269(3) -0.0058(2) -0.0053(2) -0.0105(2)
N1B 0.0351(19) 0.0270(17) 0.0238(17) -0.0070(14) -0.0025(14) -0.0065(14)
N4B 0.044(2) 0.042(2) 0.034(2) -0.0169(18) 0.0029(17) -0.0170(17)
N8B 0.034(2) 0.041(2) 0.039(2) -0.0061(16) -0.0104(16) -0.0108(17)
N11B 0.0363(19) 0.0259(17) 0.0303(18) -0.0030(14) -0.0091(15) -0.0103(14)
C2B 0.045(3) 0.034(2) 0.026(2) -0.0075(19) -0.0052(18) -0.0121(17)
C3B 0.049(3) 0.047(3) 0.034(2) -0.019(2) 0.001(2) -0.018(2)
C5B 0.040(3) 0.047(3) 0.040(3) -0.015(2) 0.001(2) -0.014(2)
C6B 0.043(3) 0.050(3) 0.050(3) -0.021(2) 0.001(2) -0.009(2)
C7B 0.041(3) 0.046(3) 0.053(3) -0.014(2) -0.004(2) -0.019(2)
C9B 0.044(3) 0.038(2) 0.039(2) -0.005(2) -0.018(2) -0.012(2)
C10B 0.046(3) 0.030(2) 0.031(2) -0.0064(18) -0.0110(19) -0.0116(17)
C12B 0.034(2) 0.032(2) 0.037(2) -0.0022(17) -0.0046(18) -0.0150(18)
C13B 0.034(2) 0.027(2) 0.031(2) -0.0003(17) -0.0060(17) -0.0075(17)
C14B 0.035(2) 0.030(2) 0.031(2) -0.0065(17) -0.0058(18) -0.0102(17)
C15B 0.035(2) 0.050(3) 0.055(3) -0.004(2) -0.006(2) -0.027(2)
C16B 0.047(3) 0.043(3) 0.068(4) 0.004(2) -0.025(3) -0.022(3)
C51B 0.053(4) 0.087(5) 0.078(4) -0.030(3) 0.023(3) -0.047(4)
C71B 0.040(3) 0.061(3) 0.069(4) -0.013(2) -0.008(3) -0.027(3)
C72B 0.054(3) 0.056(4) 0.067(4) 0.004(3) -0.010(3) -0.014(3)
N17B 0.038(2) 0.038(2) 0.0310(19) -0.0087(17) 0.0029(16) -0.0114(16)
O19B 0.080(3) 0.048(2) 0.0366(19) -0.0211(19) -0.0215(19) 0.0027(16)
O18B 0.0379(19) 0.044(2) 0.071(3) -0.0199(16) 0.0027(17) -0.0153(18)
O10 0.057(2) 0.0339(18) 0.058(2) -0.0118(16) -0.0290(19) 0.0016(16)
Ni6 0.0239(4) 0.0255(4) 0.0292(4) -0.0016(3) -0.0070(3) -0.0069(3)
N65 0.045(2) 0.037(2) 0.036(2) 0.0007(17) -0.0105(18) -0.0109(17)
N66 0.041(2) 0.033(2) 0.039(2) -0.0010(17) -0.0054(17) -0.0119(17)
C65 0.030(2) 0.028(2) 0.031(2) -0.0019(16) -0.0059(17) -0.0112(17)
C66 0.028(2) 0.029(2) 0.032(2) -0.0040(16) -0.0084(17) -0.0055(17)
Ni7 0.0347(4) 0.0229(4) 0.0236(4) -0.0003(3) -0.0062(3) -0.0037(3)
N75 0.103(4) 0.044(3) 0.070(3) -0.027(3) -0.055(3) 0.015(2)
N76 0.051(2) 0.032(2) 0.034(2) -0.0030(17) -0.0105(18) -0.0021(16)
C75 0.067(3) 0.027(2) 0.040(3) -0.010(2) -0.024(2) 0.0038(19)
C76 0.036(2) 0.035(2) 0.030(2) 0.0003(18) -0.0120(18) -0.0080(18)
Ni8 0.0329(4) 0.0360(4) 0.0239(4) -0.0116(3) -0.0039(3) -0.0067(3)
N85 0.041(2) 0.052(3) 0.051(3) -0.008(2) 0.007(2) -0.006(2)
N86 0.069(3) 0.042(2) 0.041(2) -0.014(2) -0.013(2) -0.005(2)
C85 0.041(3) 0.038(2) 0.031(2) -0.007(2) -0.007(2) -0.0045(19)
C86 0.041(3) 0.045(3) 0.031(2) -0.012(2) -0.0067(19) -0.012(2)
O11 0.045(2) 0.047(2) 0.054(2) 0.0014(17) -0.0155(17) -0.0196(18)
O12 0.064(2) 0.0332(18) 0.049(2) -0.0175(16) -0.0165(19) -0.0036(16)
O13 0.044(2) 0.076(3) 0.052(2) -0.021(2) -0.0031(17) -0.025(2)
O14 0.068(3) 0.0320(19) 0.056(2) 0.0013(18) 0.021(2) 0.0120(17)

loop_
_atom_type_symbol
_atom_type_description
_atom_type_scat_dispersion_real
_atom_type_scat_dispersion_imag
_atom_type_scat_source
C C 0.0033 0.0016 'International Tables Vol C Tables 4.2.6.8 and 6.1.1.4'
H H 0.0000 0.0000 'International Tables Vol C Tables 4.2.6.8 and 6.1.1.4'
N N 0.0061 0.0033 'International Tables Vol C Tables 4.2.6.8 and 6.1.1.4'
O O 0.0106 0.0060 'International Tables Vol C Tables 4.2.6.8 and 6.1.1.4'
Cu Cu 0.3201 1.2651 'International Tables Vol C Tables 4.2.6.8 and 6.1.1.4'
Ni Ni 0.3393 1.1124 'International Tables Vol C Tables 4.2.6.8 and 6.1.1.4'

loop_
_geom_angle_atom_site_label_1
_geom_angle_atom_site_label_2
_geom_angle_atom_site_label_3
_geom_angle_site_symmetry_1
_geom_angle_site_symmetry_3
_geom_angle
_geom_angle_publ_flag
N4A Cu1A N11A . . 164.6(2) y
N4A Cu1A N8A . . 95.6(2) y
N11A Cu1A N8A . . 85.90(10) y
N4A Cu1A N1A . . 85.4(2) y
N11A Cu1A N1A . . 89.70(10) y
N8A Cu1A N1A . . 166.8(2) y
N4A Cu1A N55 . . 99.9(2) y
N11A Cu1A N55 . . 95.10(10) y
N8A Cu1A N55 . . 96.7(2) y
N1A Cu1A N55 . . 96.10(10) y
C14A N1A C2A . . 110.9(3) ?
C14A N1A Cu1A . . 115.6(2) ?
C2A N1A Cu1A . . 105.4(2) ?
C14A N1A H1A . . 108.2 ?
C2A N1A H1A . . 108.2 ?
Cu1A N1A H1A . . 108.2 ?
C5A N4A C3A . . 122.2(4) ?
C5A N4A Cu1A . . 125.7(3) ?
C3A N4A Cu1A . . 110.3(3) ?
C7A N8A C9A . . 119.2(4) ?
C7A N8A Cu1A . . 120.2(3) ?
C9A N8A Cu1A . . 106.8(3) ?
C7A N8A H8A . . 102.5 ?
C9A N8A H8A . . 102.5 ?
Cu1A N8A H8A . . 102.5 ?
C12A N11A C10A . . 112.0(3) ?
C12A N11A Cu1A . . 117.1(2) ?
C10A N11A Cu1A . . 106.6(2) ?
C12A N11A H11A . . 106.9 ?
C10A N11A H11A . . 106.9 ?
Cu1A N11A H11A . . 106.9 ?
O18A N17A O19A . . 123.1(4) ?
O18A N17A C13A . . 119.2(3) ?
O19A N17A C13A . . 117.8(3) ?
N1A C2A C3A . . 108.5(3) ?
N1A C2A H2A . . 110.0 ?
C3A C2A H2A . . 110.0 ?
N1A C2A H2B . . 110.0 ?
C3A C2A H2B . . 110.0 ?
H2A C2A H2B . . 108.4 ?
N4A C3A C2A . . 107.6(4) ?
N4A C3A H3A . . 110.2 ?
C2A C3A H3A . . 110.2 ?
N4A C3A H3B . . 110.2 ?
C2A C3A H3B . . 110.2 ?
H3A C3A H3B . . 108.5 ?
N4A C5A C51A . . 124.5(5) ?
N4A C5A C6A . . 118.6(4) ?
C51A C5A C6A . . 116.0(5) ?
C5A C6A C7A . . 115.9(5) ?
C5A C6A H6A . . 108.3 ?
C7A C6A H6A . . 108.3 ?
C5A C6A H6B . . 108.3 ?
C7A C6A H6B . . 108.3 ?
H6A C6A H6B . . 107.4 ?
N8A C7A C71A . . 114.4(4) ?
N8A C7A C6A . . 110.2(4) ?
C71A C7A C6A . . 110.3(5) ?
N8A C7A C72A . . 106.4(5) ?
C71A C7A C72A . . 107.3(5) ?
C6A C7A C72A . . 108.0(5) ?
N8A C9A C10A . . 107.5(3) ?
N8A C9A H9A . . 110.2 ?
C10A C9A H9A . . 110.2 ?
N8A C9A H9B . . 110.2 ?
C10A C9A H9B . . 110.2 ?
H9A C9A H9B . . 108.5 ?
N11A C10A C9A . . 108.0(3) ?
N11A C10A H10A . . 110.1 ?
C9A C10A H10A . . 110.1 ?
N11A C10A H10B . . 110.1 ?
C9A C10A H10B . . 110.1 ?
H10A C10A H10B . . 108.4 ?
N11A C12A C13A . . 114.4(3) ?
N11A C12A H12A . . 108.7 ?
C13A C12A H12A . . 108.7 ?
N11A C12A H12B . . 108.7 ?
C13A C12A H12B . . 108.7 ?
H12A C12A H12B . . 107.6 ?
C12A C13A C14A . . 115.2(3) ?
C12A C13A N17A . . 108.9(3) ?
C14A C13A N17A . . 108.1(3) ?
C12A C13A C15A . . 111.0(3) ?
C14A C13A C15A . . 107.7(3) ?
N17A C13A C15A . . 105.6(3) ?
N1A C14A C13A . . 115.0(3) ?
N1A C14A H14A . . 108.5 ?
C13A C14A H14A . . 108.5 ?
N1A C14A H14B . . 108.5 ?
C13A C14A H14B . . 108.5 ?
H14A C14A H14B . . 107.5 ?
C5A C51A H51A . . 109.5 ?
C5A C51A H51B . . 109.5 ?
H51A C51A H51B . . 109.5 ?
C5A C51A H51C . . 109.5 ?
H51A C51A H51C . . 109.5 ?
H51B C51A H51C . . 109.5 ?
C7A C71A H71A . . 109.5 ?
C7A C71A H71B . . 109.5 ?
H71A C71A H71B . . 109.5 ?
C7A C71A H71C . . 109.5 ?
H71A C71A H71C . . 109.5 ?
H71B C71A H71C . . 109.5 ?
C7A C72A H72A . . 109.5 ?
C7A C72A H72B . . 109.5 ?
H72A C72A H72B . . 109.5 ?
C7A C72A H72C . . 109.5 ?
H72A C72A H72C . . 109.5 ?
H72B C72A H72C . . 109.5 ?
C16A C15A C13A . . 115.9(4) ?
C16A C15A H15A . . 108.3 ?
C13A C15A H15A . . 108.3 ?
C16A C15A H15B . . 108.3 ?
C13A C15A H15B . . 108.3 ?
H15A C15A H15B . . 107.4 ?
C15A C16A H16A . . 109.5 ?
C15A C16A H16B . . 109.5 ?
H16A C16A H16B . . 109.5 ?
C15A C16A H16C . . 109.5 ?
H16A C16A H16C . . 109.5 ?
H16B C16A H16C . . 109.5 ?
C56 Ni5 C56 . 2_675 179.9990(10) ?
C56 Ni5 C55 . . 90.63(16) ?
C56 Ni5 C55 2_675 . 89.37(16) ?
C56 Ni5 C55 . 2_675 89.37(16) ?
C56 Ni5 C55 2_675 2_675 90.63(16) ?
C55 Ni5 C55 . 2_675 179.9990(10) ?
C55 N55 Cu1A . . 168.2(3) y
N55 C55 Ni5 . . 177.4(4) ?
N56 C56 Ni5 . . 179.6(5) ?
N4B Cu1B N8B . . 95.9(2) y
N4B Cu1B N1B . . 86.0(2) y
N8B Cu1B N1B . . 177.7(2) y
N4B Cu1B N11B . . 170.7(2) y
N8B Cu1B N11B . . 86.9(2) y
N1B Cu1B N11B . . 91.0(2) y
N4B Cu1B O10 . . 101.6(2) y
N8B Cu1B O10 . . 87.0(2) y
N1B Cu1B O10 . . 93.90(10) y
N11B Cu1B O10 . . 87.3(2) y
N4B Cu1B N65 . . 88.6(2) y
N8B Cu1B N65 . . 96.8(2) y
N1B Cu1B N65 . . 81.90(10) y
N11B Cu1B N65 . . 82.20(10) y
O10 Cu1B N65 . . 168.70(10) y
C14B N1B C2B . . 111.4(3) ?
C14B N1B Cu1B . . 117.4(3) ?
C2B N1B Cu1B . . 106.6(3) ?
C14B N1B H1B . . 107.0 ?
C2B N1B H1B . . 107.0 ?
Cu1B N1B H1B . . 107.0 ?
C5B N4B C3B . . 123.4(4) ?
C5B N4B Cu1B . . 126.2(3) ?
C3B N4B Cu1B . . 109.3(3) ?
C7B N8B C9B . . 118.9(4) ?
C7B N8B Cu1B . . 120.9(3) ?
C9B N8B Cu1B . . 105.4(3) ?
C7B N8B H8B . . 102.9 ?
C9B N8B H8B . . 102.9 ?
Cu1B N8B H8B . . 102.9 ?
C12B N11B C10B . . 112.0(3) ?
C12B N11B Cu1B . . 117.5(3) ?
C10B N11B Cu1B . . 105.3(3) ?
C12B N11B H11B . . 107.2 ?
C10B N11B H11B . . 107.2 ?
Cu1B N11B H11B . . 107.2 ?
N1B C2B C3B . . 108.6(4) ?
N1B C2B H2C . . 110.0 ?
C3B C2B H2C . . 110.0 ?
N1B C2B H2D . . 110.0 ?
C3B C2B H2D . . 110.0 ?
H2C C2B H2D . . 108.4 ?
N4B C3B C2B . . 108.0(4) ?
N4B C3B H3C . . 110.1 ?
C2B C3B H3C . . 110.1 ?
N4B C3B H3D . . 110.1 ?
C2B C3B H3D . . 110.1 ?
H3C C3B H3D . . 108.4 ?
N4B C5B C51B . . 124.4(5) ?
N4B C5B C6B . . 118.3(4) ?
C51B C5B C6B . . 117.2(4) ?
C5B C6B C7B . . 117.2(4) ?
C5B C6B H6C . . 108.0 ?
C7B C6B H6C . . 108.0 ?
C5B C6B H6D . . 108.0 ?
C7B C6B H6D . . 108.0 ?
H6C C6B H6D . . 107.2 ?
N8B C7B C71B . . 111.5(4) ?
N8B C7B C6B . . 107.9(4) ?
C71B C7B C6B . . 107.5(4) ?
N8B C7B C72B . . 109.8(4) ?
C71B C7B C72B . . 109.5(5) ?
C6B C7B C72B . . 110.5(5) ?
C10B C9B N8B . . 107.4(4) ?
C10B C9B H9C . . 110.2 ?
N8B C9B H9C . . 110.2 ?
C10B C9B H9D . . 110.2 ?
N8B C9B H9D . . 110.2 ?
H9C C9B H9D . . 108.5 ?
C9B C10B N11B . . 109.7(4) ?
C9B C10B H10C . . 109.7 ?
N11B C10B H10C . . 109.7 ?
C9B C10B H10D . . 109.7 ?
N11B C10B H10D . . 109.7 ?
H10C C10B H10D . . 108.2 ?
N11B C12B C13B . . 118.5(4) ?
N11B C12B H12C . . 107.7 ?
C13B C12B H12C . . 107.7 ?
N11B C12B H12D . . 107.7 ?
C13B C12B H12D . . 107.7 ?
H12C C12B H12D . . 107.1 ?
C12B C13B C14B . . 117.0(4) ?
C12B C13B N17B . . 109.8(3) ?
C14B C13B N17B . . 105.6(3) ?
C12B C13B C15B . . 110.0(4) ?
C14B C13B C15B . . 109.3(4) ?
N17B C13B C15B . . 104.3(3) ?
N1B C14B C13B . . 115.7(3) ?
N1B C14B H14C . . 108.4 ?
C13B C14B H14C . . 108.4 ?
N1B C14B H14D . . 108.4 ?
C13B C14B H14D . . 108.4 ?
H14C C14B H14D . . 107.4 ?
C16B C15B C13B . . 114.2(4) ?
C16B C15B H15F . . 108.7 ?
C13B C15B H15F . . 108.7 ?
C16B C15B H15G . . 108.7 ?
C13B C15B H15G . . 108.7 ?
H15F C15B H15G . . 107.6 ?
C15B C16B H16D . . 109.5 ?
C15B C16B H16E . . 109.5 ?
H16D C16B H16E . . 109.5 ?
C15B C16B H16F . . 109.5 ?
H16D C16B H16F . . 109.5 ?
H16E C16B H16F . . 109.5 ?
C5B C51B H51D . . 109.5 ?
C5B C51B H51E . . 109.5 ?
H51D C51B H51E . . 109.5 ?
C5B C51B H51F . . 109.5 ?
H51D C51B H51F . . 109.5 ?
H51E C51B H51F . . 109.5 ?
C7B C71B H71D . . 109.5 ?
C7B C71B H71E . . 109.5 ?
H71D C71B H71E . . 109.5 ?
C7B C71B H71F . . 109.5 ?
H71D C71B H71F . . 109.5 ?
H71E C71B H71F . . 109.5 ?
C7B C72B H72D . . 109.5 ?
C7B C72B H72E . . 109.5 ?
H72D C72B H72E . . 109.5 ?
C7B C72B H72F . . 109.5 ?
H72D C72B H72F . . 109.5 ?
H72E C72B H72F . . 109.5 ?
O18B N17B O19B . . 123.1(4) ?
O18B N17B C13B . . 119.3(4) ?
O19B N17B C13B . . 117.6(4) ?
Cu1B O10 H10E . . 125(4) ?
Cu1B O10 H10F . . 114(4) ?
H10E O10 H10F . . 103(4) ?
C65 Ni6 C65 2_565 . 180.0 ?
C65 Ni6 C66 2_565 2_565 89.14(18) ?
C65 Ni6 C66 . 2_565 90.86(18) ?
C65 Ni6 C66 2_565 . 90.86(18) ?
C65 Ni6 C66 . . 89.14(18) y
C66 Ni6 C66 2_565 . 180.00(14) ?
C65 N65 Cu1B . . 137.7(3) y
N65 C65 Ni6 . . 178.1(4) ?
N66 C66 Ni6 . . 179.1(4) ?
C75 Ni7 C75 . 2_856 180.0000(10) ?
C75 Ni7 C76 . 2_856 89.64(19) ?
C75 Ni7 C76 2_856 2_856 90.36(19) ?
C75 Ni7 C76 . . 90.36(19) ?
C75 Ni7 C76 2_856 . 89.64(19) ?
C76 Ni7 C76 2_856 . 179.998(3) ?
N75 C75 Ni7 . . 179.2(6) ?
N76 C76 Ni7 . . 179.0(4) ?
C85 Ni8 C85 2_546 . 179.999(2) ?
C85 Ni8 C86 2_546 2_546 89.5(2) ?
C85 Ni8 C86 . 2_546 90.5(2) ?
C85 Ni8 C86 2_546 . 90.5(2) ?
C85 Ni8 C86 . . 89.5(2) ?
C86 Ni8 C86 2_546 . 180.0 ?
N85 C85 Ni8 . . 179.4(5) ?
N86 C86 Ni8 . . 179.8(5) ?
H11E O11 H11F . . 109(4) ?
H12E O12 H12F . . 112(4) ?
H13E O13 H13F . . 106(4) ?
H14E O14 H14F . . 105(4) ?

loop_
_geom_bond_atom_site_label_1
_geom_bond_atom_site_label_2
_geom_bond_site_symmetry_2
_geom_bond_distance
_geom_bond_publ_flag
Cu1A N4A . 1.999(4) y
Cu1A N11A . 2.013(3) y
Cu1A N8A . 2.031(3) y
Cu1A N1A . 2.041(3) y
Cu1A N55 . 2.226(3) y
N1A C14A . 1.476(5) ?
N1A C2A . 1.486(5) ?
N1A H1A . 0.9100 ?
N4A C5A . 1.304(6) y
N4A C3A . 1.480(6) ?
N8A C7A . 1.443(6) ?
N8A C9A . 1.484(5) ?
N8A H8A . 0.9100 ?
N11A C12A . 1.476(5) ?
N11A C10A . 1.492(5) ?
N11A H11A . 0.9100 ?
N17A O18A . 1.208(5) ?
N17A O19A . 1.218(5) ?
N17A C13A . 1.541(5) ?
C2A C3A . 1.526(7) ?
C2A H2A . 0.9700 ?
C2A H2B . 0.9700 ?
C3A H3A . 0.9700 ?
C3A H3B . 0.9700 ?
C5A C51A . 1.489(7) ?
C5A C6A . 1.510(7) ?
C6A C7A . 1.529(7) ?
C6A H6A . 0.9700 ?
C6A H6B . 0.9700 ?
C7A C71A . 1.522(7) ?
C7A C72A . 1.598(10) ?
C9A C10A . 1.508(6) ?
C9A H9A . 0.9700 ?
C9A H9B . 0.9700 ?
C10A H10A . 0.9700 ?
C10A H10B . 0.9700 ?
C12A C13A . 1.534(6) ?
C12A H12A . 0.9700 ?
C12A H12B . 0.9700 ?
C13A C14A . 1.537(6) ?
C13A C15A . 1.553(6) ?
C14A H14A . 0.9700 ?
C14A H14B . 0.9700 ?
C51A H51A . 0.9600 ?
C51A H51B . 0.9600 ?
C51A H51C . 0.9600 ?
C71A H71A . 0.9600 ?
C71A H71B . 0.9600 ?
C71A H71C . 0.9600 ?
C72A H72A . 0.9600 ?
C72A H72B . 0.9600 ?
C72A H72C . 0.9600 ?
C15A C16A . 1.522(7) ?
C15A H15A . 0.9700 ?
C15A H15B . 0.9700 ?
C16A H16A . 0.9600 ?
C16A H16B . 0.9600 ?
C16A H16C . 0.9600 ?
Ni5 C56 . 1.871(4) ?
Ni5 C56 2_675 1.871(4) ?
Ni5 C55 . 1.877(4) ?
Ni5 C55 2_675 1.877(4) ?
N55 C55 . 1.146(5) ?
N56 C56 . 1.159(6) ?
Cu1B N4B . 1.986(4) y
Cu1B N8B . 2.018(4) y
Cu1B N1B . 2.020(3) y
Cu1B N11B . 2.026(4) y
Cu1B O10 . 2.396(3) y
Cu1B N65 . 2.677(4) y
N1B C14B . 1.465(5) ?
N1B C2B . 1.500(5) ?
N1B H1B . 0.9100 ?
N4B C5B . 1.304(6) ?
N4B C3B . 1.474(6) ?
N8B C7B . 1.464(6) ?
N8B C9B . 1.492(6) ?
N8B H8B . 0.9100 ?
N11B C12B . 1.467(5) ?
N11B C10B . 1.494(5) ?
N11B H11B . 0.9100 ?
C2B C3B . 1.509(7) ?
C2B H2C . 0.9700 ?
C2B H2D . 0.9700 ?
C3B H3C . 0.9700 ?
C3B H3D . 0.9700 ?
C5B C51B . 1.503(7) ?
C5B C6B . 1.525(7) ?
C6B C7B . 1.538(7) ?
C6B H6C . 0.9700 ?
C6B H6D . 0.9700 ?
C7B C71B . 1.528(7) ?
C7B C72B . 1.550(8) ?
C9B C10B . 1.489(6) ?
C9B H9C . 0.9700 ?
C9B H9D . 0.9700 ?
C10B H10C . 0.9700 ?
C10B H10D . 0.9700 ?
C12B C13B . 1.514(6) ?
C12B H12C . 0.9700 ?
C12B H12D . 0.9700 ?
C13B C14B . 1.534(6) ?
C13B N17B . 1.550(5) ?
C13B C15B . 1.555(6) ?
C14B H14C . 0.9700 ?
C14B H14D . 0.9700 ?
C15B C16B . 1.534(7) ?
C15B H15F . 0.9700 ?
C15B H15G . 0.9700 ?
C16B H16D . 0.9600 ?
C16B H16E . 0.9600 ?
C16B H16F . 0.9600 ?
C51B H51D . 0.9600 ?
C51B H51E . 0.9600 ?
C51B H51F . 0.9600 ?
C71B H71D . 0.9600 ?
C71B H71E . 0.9600 ?
C71B H71F . 0.9600 ?
C72B H72D . 0.9600 ?
C72B H72E . 0.9600 ?
C72B H72F . 0.9600 ?
N17B O18B . 1.227(5) ?
N17B O19B . 1.229(5) ?
O10 H10E . 0.839(19) ?
O10 H10F . 0.853(19) ?
Ni6 C65 2_565 1.876(4) ?
Ni6 C65 . 1.876(4) ?
Ni6 C66 2_565 1.879(4) ?
Ni6 C66 . 1.879(4) ?
N65 C65 . 1.149(5) y
N66 C66 . 1.147(5) ?
Ni7 C75 . 1.846(5) ?
Ni7 C75 2_856 1.846(5) ?
Ni7 C76 2_856 1.874(4) ?
Ni7 C76 . 1.874(4) ?
N75 C75 . 1.148(7) ?
N76 C76 . 1.150(5) ?
Ni8 C85 2_546 1.870(5) ?
Ni8 C85 . 1.871(5) ?
Ni8 C86 2_546 1.880(5) ?
Ni8 C86 . 1.880(5) ?
N85 C85 . 1.145(6) ?
N86 C86 . 1.136(6) ?
O11 H11F . 0.832(19) ?
O12 H12E . 0.835(19) ?
O12 H12F . 0.832(19) ?
O13 H13E . 0.837(19) ?
O13 H13F . 0.831(19) ?
O14 H14E . 0.818(19) ?
O14 H14F . 0.815(19) ?

loop_
_geom_hbond_atom_site_label_D
_geom_hbond_atom_site_label_H
_geom_hbond_atom_site_label_A
_geom_hbond_site_symmetry_A
_geom_hbond_distance_DH
_geom_hbond_distance_HA
_geom_hbond_distance_DA
_geom_hbond_angle_DHA
_geom_hbond_publ_flag
N1A H1A N85 1_565 0.91 2.26 3.124(5) 159 y
N11A H11A O14 . 0.91 2.11 2.869(5) 140 y
N11A H11A O19A . 0.91 2.41 2.978(5) 121 y
N1B H1B O19A . 0.91 2.12 2.937(5) 149 y
N8B H8B O12 . 0.91 2.13 3.041(5) 174 y
N8B H8B O10 . 0.91 2.58 3.052(5) 113 y
N11B H11B O19B . 0.91 2.29 2.874(5) 122 y
O10 H10E N75 1_455 0.84(5) 1.92(5) 2.745(6) 168(5) y
O10 H10F O12 . 0.85(5) 1.93(5) 2.702(5) 151(5) y
O11 H11E N66 2_665 0.84(3) 2.04(4) 2.870(5) 170(6) y
O11 H11F N56 . 0.83(5) 2.28(5) 3.106(5) 172(5) y
O12 H12F N86 . 0.83(4) 1.97(4) 2.788(5) 168(6) y
O12 H12E O13 . 0.84(4) 1.88(3) 2.702(5) 171(6) y
O13 H13E O11 1_445 0.84(4) 1.94(4) 2.733(5) 158(6) y
O13 H13F N56 2_665 0.83(4) 2.15(4) 2.973(6) 170(5) y
O14 H14E N76 1_455 0.82(4) 2.03(4) 2.847(5) 174(7) y
O14 H14F N85 1_565 0.82(5) 2.10(5) 2.872(6) 159(6) y
